data_4344794
loop_
_publ_author_name
'Plundrich, Gudrun T.'
'Wadepohl, Hubert'
'Gade, Lutz H.'

_publ_section_title
;
 Synthesis and Reactivity of Group 4 Metal Benzyl Complexes Supported by
 Carbazolide-Based PNP Pincer Ligands.
;
_journal_issue 1
_journal_name_full 'Inorganic chemistry'
_journal_page_first 353
_journal_paper_doi 10.1021/acs.inorgchem.5b02498
_journal_volume 55
_journal_year 2015
_chemical_formula_moiety 'C34 H54 I3 N P2 Zr'
_chemical_formula_sum 'C34 H54 I3 N P2 Zr'
_chemical_formula_weight 1010.64
_chemical_properties_physical 'air-sensitive, moisture-sensitive'
_space_group_crystal_system monoclinic
_space_group_IT_number 14
_space_group_name_Hall '-P 2yn'
_space_group_name_H-M_alt 'P 1 21/n 1'
_symmetry_cell_setting monoclinic
_symmetry_Int_Tables_number 14
_symmetry_space_group_name_Hall '-P 2yn'
_symmetry_space_group_name_H-M 'P 1 21/n 1'
_atom_sites_solution_hydrogens geom
_atom_sites_solution_primary iterative
_atom_sites_solution_secondary difmap
_audit_block_code ga_gp32
_audit_creation_date
;
'Thu Apr 30 15:37:01 2015'
;
_audit_creation_method
;
Olex2 1.2
(compiled 2015.09.30 svn.r3233 for OlexSys, GUI svn.r5103)
;
_audit_update_record '21.10.2015 17:39:29 CEST UTC+02:00  encif 1.36'
_cell_angle_alpha 90
_cell_angle_beta 92.1938(8)
_cell_angle_gamma 90
_cell_formula_units_Z 4
_cell_length_a 13.12353(13)
_cell_length_b 13.48168(12)
_cell_length_c 22.15079(19)
_cell_measurement_reflns_used 31776
_cell_measurement_temperature 120(1)
_cell_measurement_theta_max 70.2220
_cell_measurement_theta_min 3.8240
_cell_volume 3916.21(6)
_computing_cell_refinement
;
CrysAlisPro, Agilent Technologies,
Version 1.171.37.35g (release 09-12-2014 CrysAlis171 .NET)
(compiled Dec  9 2014,15:38:47)
;
_computing_data_collection
;
CrysAlisPro, Agilent Technologies,
Version 1.171.37.35g (release 09-12-2014 CrysAlis171 .NET)
(compiled Dec  9 2014,15:38:47)
;
_computing_data_reduction
;
CrysAlisPro, Agilent Technologies,
Version 1.171.37.35g (release 09-12-2014 CrysAlis171 .NET)
(compiled Dec  9 2014,15:38:47)
;
_computing_molecular_graphics 'Olex2 (Dolomanov et al., 2009)'
_computing_publication_material 'encif (Wadepohl, 2009-15); encifer 1.5 (CCDC, 2014)'
_computing_structure_refinement 'ShelXL (Sheldrick, 2015)'
_computing_structure_solution 'SUPERFLIP (Palatinus, 2007-2009)'
_diffrn_ambient_environment 'perfluoro polyether oil / N~2~'
_diffrn_ambient_temperature 120(1)
_diffrn_detector 'CCD plate'
_diffrn_detector_area_resol_mean 7.9621
_diffrn_detector_type Eos
_diffrn_measured_fraction_theta_full 1.000
_diffrn_measured_fraction_theta_max 0.994
_diffrn_measurement_details
;
  1 omega    9.00   72.00   1.0000    2.5000
omega____ theta____ kappa____ phi______ frames
    -        0.0000   19.0000    0.0000 63

  2 omega  -24.00   41.00   1.0000    2.5000
omega____ theta____ kappa____ phi______ frames
    -        0.0000   38.0000   90.0000 65

  3 omega  -67.00  -42.00   1.0000    2.5000
omega____ theta____ kappa____ phi______ frames
    -        0.0000  -77.0000 -150.0000 25

  4 omega  -42.00    6.00   1.0000    2.5000
omega____ theta____ kappa____ phi______ frames
    -        0.0000   19.0000    0.0000 48

  5 omega  -70.00    0.00   1.0000    2.5000
omega____ theta____ kappa____ phi______ frames
    -        0.0000  -77.0000    0.0000 70

  6 omega  -25.00   28.00   1.0000    2.5000
omega____ theta____ kappa____ phi______ frames
    -        0.0000  -77.0000 -150.0000 53

  7 omega  -18.00   40.00   1.0000    2.5000
omega____ theta____ kappa____ phi______ frames
    -       14.0000   80.0000  153.0011 58

  8 omega    5.00   35.00   1.0000    5.0000
omega____ theta____ kappa____ phi______ frames
    -       34.0000   79.0000  -42.3689 30

  9 omega    6.00   31.00   1.0000    5.0000
omega____ theta____ kappa____ phi______ frames
    -       38.0000   80.0000 -132.9548 25

 10 omega   10.00   35.00   1.0000    5.0000
omega____ theta____ kappa____ phi______ frames
    -       42.0000   80.0000   17.6708 25

 11 omega   10.00   35.00   1.0000    5.0000
omega____ theta____ kappa____ phi______ frames
    -       42.0000   80.0000   80.5480 25

 12 omega   10.00   35.00   1.0000    5.0000
omega____ theta____ kappa____ phi______ frames
    -       42.0000   80.0000  117.9667 25

 13 omega   14.00   39.00   1.0000    5.0000
omega____ theta____ kappa____ phi______ frames
    -       46.0000   80.0000  161.0910 25

 14 omega   15.00   40.00   1.0000    5.0000
omega____ theta____ kappa____ phi______ frames
    -       46.0000   79.0000 -107.1432 25

 15 omega   14.00   39.00   1.0000    5.0000
omega____ theta____ kappa____ phi______ frames
    -       46.0000   80.0000  -35.1444 25

 16 omega   19.00   44.00   1.0000    5.0000
omega____ theta____ kappa____ phi______ frames
    -       50.0000   79.0000 -156.9168 25

 17 omega   19.00   44.00   1.0000    5.0000
omega____ theta____ kappa____ phi______ frames
    -       50.0000   79.0000  -61.9927 25

 18 omega   19.00   44.00   1.0000    5.0000
omega____ theta____ kappa____ phi______ frames
    -       50.0000   79.0000 -121.6849 25

 19 omega   19.00   49.00   1.0000    5.0000
omega____ theta____ kappa____ phi______ frames
    -       50.0000   78.0000   31.4524 30

 20 omega   19.00   44.00   1.0000    5.0000
omega____ theta____ kappa____ phi______ frames
    -       50.0000   79.0000  -10.4533 25

 21 omega   18.00   43.00   1.0000    5.0000
omega____ theta____ kappa____ phi______ frames
    -       50.0000   80.0000   76.0170 25

 22 omega   21.00   46.00   1.0000    5.0000
omega____ theta____ kappa____ phi______ frames
    -       50.0000   77.0000   63.9120 25

 23 omega   19.00   45.00   1.0000    5.0000
omega____ theta____ kappa____ phi______ frames
    -       50.0000   80.0000  -91.8957 26

 24 omega   24.00   51.00   1.0000    5.0000
omega____ theta____ kappa____ phi______ frames
    -       54.0000   77.0000   60.0000 27

 25 omega  -15.00   84.00   1.0000    5.0000
omega____ theta____ kappa____ phi______ frames
    -       54.0000  -77.0000  120.0000 99

 26 omega   23.00   48.00   1.0000    5.0000
omega____ theta____ kappa____ phi______ frames
    -       54.0000   78.0000  142.2860 25

 27 omega   23.00   48.00   1.0000    5.0000
omega____ theta____ kappa____ phi______ frames
    -       54.0000   78.0000  -27.1951 25

 28 omega   33.00   60.00   1.0000    5.0000
omega____ theta____ kappa____ phi______ frames
    -       54.0000   77.0000 -120.0000 27

 29 omega   25.00   50.00   1.0000    5.0000
omega____ theta____ kappa____ phi______ frames
    -       54.0000   77.0000 -180.0000 25

 30 omega   26.00   53.00   1.0000    5.0000
omega____ theta____ kappa____ phi______ frames
    -       54.0000   77.0000  -60.0000 27

 31 omega   -6.00   65.00   1.0000    5.0000
omega____ theta____ kappa____ phi______ frames
    -       54.0000  -77.0000 -150.0000 71

 32 omega  -17.00   86.00   1.0000    5.0000
omega____ theta____ kappa____ phi______ frames
    -       54.0000  -80.0000   -4.8059 103

 33 omega   25.00   52.00   1.0000    5.0000
omega____ theta____ kappa____ phi______ frames
    -       54.0000   77.0000    0.0000 27

 34 omega   24.00   51.00   1.0000    5.0000
omega____ theta____ kappa____ phi______ frames
    -       54.0000   77.0000  101.8428 27

 35 omega   27.00   54.00   1.0000    5.0000
omega____ theta____ kappa____ phi______ frames
    -       54.0000   77.0000 -150.0000 27

 36 omega   29.00   56.00   1.0000    5.0000
omega____ theta____ kappa____ phi______ frames
    -       58.0000   76.0000  136.6014 27

 37 omega   28.00   55.00   1.0000    5.0000
omega____ theta____ kappa____ phi______ frames
    -       58.0000   77.0000  -94.6956 27

 38 omega   29.00   54.00   1.0000    5.0000
omega____ theta____ kappa____ phi______ frames
    -       58.0000   77.0000  -36.8730 25

 39 omega   33.00   58.00   1.0000    5.0000
omega____ theta____ kappa____ phi______ frames
    -       58.0000   73.0000  -71.6871 25

 40 omega  -13.00   89.00   1.0000    5.0000
omega____ theta____ kappa____ phi______ frames
    -       58.0000  -80.0000  -77.3103 102

 41 omega   29.00   54.00   1.0000    5.0000
omega____ theta____ kappa____ phi______ frames
    -       58.0000   77.0000  -13.7423 25

 42 omega   30.00   55.00   1.0000    5.0000
omega____ theta____ kappa____ phi______ frames
    -       58.0000   76.0000 -146.7629 25

 43 omega   29.00   56.00   1.0000    5.0000
omega____ theta____ kappa____ phi______ frames
    -       58.0000   77.0000 -133.0986 27

 44 omega   30.00   58.00   1.0000    5.0000
omega____ theta____ kappa____ phi______ frames
    -       58.0000   75.0000  177.2855 28

 45 omega   29.00   54.00   1.0000    5.0000
omega____ theta____ kappa____ phi______ frames
    -       58.0000   77.0000  109.7313 25

 46 omega   29.00   56.00   1.0000    5.0000
omega____ theta____ kappa____ phi______ frames
    -       58.0000   75.0000   81.6793 27

 47 omega   28.00   59.00   1.0000    5.0000
omega____ theta____ kappa____ phi______ frames
    -       58.0000   77.0000    9.4233 31

 48 omega   36.00   63.00   1.0000    5.0000
omega____ theta____ kappa____ phi______ frames
    -       62.0000   75.0000 -165.4964 27

 49 omega   33.00   68.00   1.0000    5.0000
omega____ theta____ kappa____ phi______ frames
    -       62.0000   75.0000   66.1642 35

 50 omega   33.00   59.00   1.0000    5.0000
omega____ theta____ kappa____ phi______ frames
    -       62.0000   76.0000 -108.3938 26

 51 omega   37.00   64.00   1.0000    5.0000
omega____ theta____ kappa____ phi______ frames
    -       62.0000   76.0000  -54.0572 27

 52 omega   45.00   91.00   1.0000    5.0000
omega____ theta____ kappa____ phi______ frames
    -       66.0000   61.0000  -62.0838 46

 53 omega   41.00   68.00   1.0000    5.0000
omega____ theta____ kappa____ phi______ frames
    -       66.0000   69.0000  -55.4286 27

 54 omega   38.00   65.00   1.0000    5.0000
omega____ theta____ kappa____ phi______ frames
    -       66.0000   73.0000   29.5584 27

 55 omega   38.00   65.00   1.0000    5.0000
omega____ theta____ kappa____ phi______ frames
    -       66.0000   76.0000   38.0933 27

 56 omega   39.00   64.00   1.0000    5.0000
omega____ theta____ kappa____ phi______ frames
    -       66.0000   73.0000  -13.4963 25

 57 omega   38.00   90.00   1.0000    5.0000
omega____ theta____ kappa____ phi______ frames
    -       66.0000   76.0000  160.4868 52

 58 omega   47.00   74.00   1.0000    5.0000
omega____ theta____ kappa____ phi______ frames
    -       70.0000   67.0000  -67.2141 27

 59 omega   51.00  106.00   1.0000    5.0000
omega____ theta____ kappa____ phi______ frames
    -       70.0000   56.0000  -79.8725 55

 60 omega   41.00   66.00   1.0000    5.0000
omega____ theta____ kappa____ phi______ frames
    -       70.0000   77.0000  -40.4927 25

 61 omega   41.00   68.00   1.0000    5.0000
omega____ theta____ kappa____ phi______ frames
    -       70.0000   75.0000  123.8632 27

 62 omega   49.00   79.00   1.0000    5.0000
omega____ theta____ kappa____ phi______ frames
    -       70.0000   63.0000  114.5617 30

 63 omega   44.00  127.00   1.0000    5.0000
omega____ theta____ kappa____ phi______ frames
    -       70.0000   70.0000   82.8892 83

 64 omega   40.00   82.00   1.0000    5.0000
omega____ theta____ kappa____ phi______ frames
    -       70.0000   77.0000  169.1135 42

 65 omega   51.00   78.00   1.0000    5.0000
omega____ theta____ kappa____ phi______ frames
    -       70.0000  -80.0000 -100.1259 27

 66 omega   48.00   79.00   1.0000    5.0000
omega____ theta____ kappa____ phi______ frames
    -       70.0000   65.0000   18.7976 31

 67 omega   52.00  120.00   1.0000    5.0000
omega____ theta____ kappa____ phi______ frames
    -       70.0000   60.0000 -123.3413 68

 68 omega   48.00   73.00   1.0000    5.0000
omega____ theta____ kappa____ phi______ frames
    -       74.0000   71.0000 -172.5669 25

 69 omega   46.00   75.00   1.0000    5.0000
omega____ theta____ kappa____ phi______ frames
    -       74.0000   75.0000   25.4458 29

 70 omega   48.00   75.00   1.0000    5.0000
omega____ theta____ kappa____ phi______ frames
    -       74.0000   76.0000 -128.1413 27

 71 omega   45.00   70.00   1.0000    5.0000
omega____ theta____ kappa____ phi______ frames
    -       74.0000   77.0000 -168.0180 25

 72 omega   44.00   96.00   1.0000    5.0000
omega____ theta____ kappa____ phi______ frames
    -       74.0000   77.0000  -18.3269 52

 73 omega   49.00   76.00   1.0000    5.0000
omega____ theta____ kappa____ phi______ frames
    -       74.0000   70.0000   56.1348 27

 74 omega   50.00   76.00   1.0000    5.0000
omega____ theta____ kappa____ phi______ frames
    -       78.0000   74.0000  103.1957 26

 75 omega   58.00  101.00   1.0000    5.0000
omega____ theta____ kappa____ phi______ frames
    -       78.0000   60.0000   26.7936 43

 76 omega   52.00   79.00   1.0000    5.0000
omega____ theta____ kappa____ phi______ frames
    -       78.0000   72.0000 -162.6769 27

 77 omega   95.00  122.00   1.0000    5.0000
omega____ theta____ kappa____ phi______ frames
    -       78.0000   55.0000 -160.5224 27

 78 omega   60.00   88.00   1.0000    5.0000
omega____ theta____ kappa____ phi______ frames
    -       78.0000   55.0000 -160.5224 28

 79 omega   53.00   88.00   1.0000    5.0000
omega____ theta____ kappa____ phi______ frames
    -       78.0000   69.0000   -7.3766 35

 80 omega   54.00   81.00   1.0000    5.0000
omega____ theta____ kappa____ phi______ frames
    -       78.0000  -79.0000   23.3001 27

 81 omega   50.00  116.00   1.0000    5.0000
omega____ theta____ kappa____ phi______ frames
    -       78.0000   75.0000   42.2796 66

 82 omega   53.00  109.00   1.0000   15.0000
omega____ theta____ kappa____ phi______ frames
    -       82.0000   75.0000  124.1924 56

 83 omega   56.00   83.00   1.0000   15.0000
omega____ theta____ kappa____ phi______ frames
    -       82.0000   75.0000  100.4846 27

 84 omega   58.00   95.00   1.0000   15.0000
omega____ theta____ kappa____ phi______ frames
    -       82.0000   68.0000  -31.3717 37

 85 omega   55.00   81.00   1.0000   15.0000
omega____ theta____ kappa____ phi______ frames
    -       82.0000   71.0000 -173.0111 26

 86 omega   60.00   87.00   1.0000   15.0000
omega____ theta____ kappa____ phi______ frames
    -       82.0000   64.0000   35.8121 27

 87 omega   55.00   82.00   1.0000   15.0000
omega____ theta____ kappa____ phi______ frames
    -       82.0000   75.0000 -139.4453 27

 88 omega   60.00   87.00   1.0000   15.0000
omega____ theta____ kappa____ phi______ frames
    -       82.0000   61.0000  -54.6083 27

 89 omega   54.00   89.00   1.0000   15.0000
omega____ theta____ kappa____ phi______ frames
    -       82.0000   76.0000 -125.5462 35

 90 omega   57.00   90.00   1.0000   15.0000
omega____ theta____ kappa____ phi______ frames
    -       86.0000   75.0000 -163.8617 33

 91 omega   56.00   82.00   1.0000   15.0000
omega____ theta____ kappa____ phi______ frames
    -       86.0000   77.0000  -96.8043 26

 92 omega   59.00   97.00   1.0000   15.0000
omega____ theta____ kappa____ phi______ frames
    -       86.0000   73.0000  132.3591 38

 93 omega   59.00  154.00   1.0000   15.0000
omega____ theta____ kappa____ phi______ frames
    -       86.0000   75.0000  -15.9555 95

 94 omega   61.00   87.00   1.0000   15.0000
omega____ theta____ kappa____ phi______ frames
    -       90.0000   75.0000  -23.5148 26

 95 omega   71.00  135.00   1.0000   15.0000
omega____ theta____ kappa____ phi______ frames
    -       90.0000   43.0000  -25.8623 64

 96 omega   69.00   97.00   1.0000   15.0000
omega____ theta____ kappa____ phi______ frames
    -       90.0000   58.0000 -111.3428 28

 97 omega   67.00   93.00   1.0000   15.0000
omega____ theta____ kappa____ phi______ frames
    -       90.0000   69.0000  173.8409 26

 98 omega   64.00   89.00   1.0000   15.0000
omega____ theta____ kappa____ phi______ frames
    -       90.0000   71.0000   15.1306 25

 99 omega   70.00   95.00   1.0000   15.0000
omega____ theta____ kappa____ phi______ frames
    -       90.0000   55.0000  175.1922 25

100 omega   63.00  123.00   1.0000   15.0000
omega____ theta____ kappa____ phi______ frames
    -       90.0000   72.0000   35.0717 60

101 omega   66.00  101.00   1.0000   15.0000
omega____ theta____ kappa____ phi______ frames
    -       90.0000   69.0000   83.6443 35

102 omega   77.00  156.00   1.0000   15.0000
omega____ theta____ kappa____ phi______ frames
    -       90.0000   63.0000 -162.4931 79

103 omega   62.00  104.00   1.0000   15.0000
omega____ theta____ kappa____ phi______ frames
    -       90.0000   76.0000  132.6174 42

104 omega   69.00   95.00   1.0000   15.0000
omega____ theta____ kappa____ phi______ frames
    -       94.0000   70.0000   65.9143 26

105 omega   74.00  100.00   1.0000   15.0000
omega____ theta____ kappa____ phi______ frames
    -       94.0000   64.0000  -98.5424 26

106 omega   74.00  101.00   1.0000   15.0000
omega____ theta____ kappa____ phi______ frames
    -       94.0000   53.0000  -97.5492 27

107 omega   84.00  111.00   1.0000   15.0000
omega____ theta____ kappa____ phi______ frames
    -       94.0000   59.0000  -76.6772 27

108 omega   78.00  110.00   1.0000   15.0000
omega____ theta____ kappa____ phi______ frames
    -       98.0000   56.0000  134.8001 32

109 omega   78.00  107.00   1.0000   15.0000
omega____ theta____ kappa____ phi______ frames
    -      102.0000   68.0000  -98.1720 29

110 omega   78.00  177.00   1.0000   15.0000
omega____ theta____ kappa____ phi______ frames
    -      108.0000   77.0000 -120.0000 99

111 omega   76.00  139.00   1.0000   15.0000
omega____ theta____ kappa____ phi______ frames
    -      108.0000  -80.0000   79.3198 63

112 omega  110.00  177.00   1.0000   15.0000
omega____ theta____ kappa____ phi______ frames
    -      108.0000   77.0000   90.0000 67

113 omega   78.00  104.00   1.0000   15.0000
omega____ theta____ kappa____ phi______ frames
    -      108.0000   77.0000   90.0000 26

114 omega   78.00  175.00   1.0000   15.0000
omega____ theta____ kappa____ phi______ frames
    -      108.0000   77.0000   30.0000 97

115 omega  146.00  172.00   1.0000   15.0000
omega____ theta____ kappa____ phi______ frames
    -      108.0000   77.0000  -60.0000 26

116 omega   78.00  104.00   1.0000   15.0000
omega____ theta____ kappa____ phi______ frames
    -      108.0000   77.0000  -60.0000 26

117 omega   79.00  177.00   1.0000   15.0000
omega____ theta____ kappa____ phi______ frames
    -      108.0000   77.0000  -90.0000 98

118 omega  104.00  130.00   1.0000   15.0000
omega____ theta____ kappa____ phi______ frames
    -      108.0000  -79.0000   10.0990 26

119 omega   78.00  175.00   1.0000   15.0000
omega____ theta____ kappa____ phi______ frames
    -      108.0000   77.0000  120.0000 97

120 omega   38.00   96.00   1.0000   15.0000
omega____ theta____ kappa____ phi______ frames
    -      108.0000  -79.0000   10.0990 58

121 omega   78.00  175.00   1.0000   15.0000
omega____ theta____ kappa____ phi______ frames
    -      108.0000   77.0000    0.0000 97

122 omega   86.00  175.00   1.0000   15.0000
omega____ theta____ kappa____ phi______ frames
    -      108.0000   63.0000  -30.0000 89

123 omega  151.00  177.00   1.0000   15.0000
omega____ theta____ kappa____ phi______ frames
    -      108.0000   77.0000   60.0000 26

124 omega   86.00  112.00   1.0000   15.0000
omega____ theta____ kappa____ phi______ frames
    -      108.0000   63.0000 -150.0000 26

125 omega   78.00  104.00   1.0000   15.0000
omega____ theta____ kappa____ phi______ frames
    -      108.0000   77.0000   60.0000 26

126 omega   78.00  105.00   1.0000   15.0000
omega____ theta____ kappa____ phi______ frames
    -      108.0000   77.0000 -180.0000 27

127 omega   86.00  120.00   1.0000   15.0000
omega____ theta____ kappa____ phi______ frames
    -      108.0000   63.0000   90.0000 34

128 omega   86.00  175.00   1.0000   15.0000
omega____ theta____ kappa____ phi______ frames
    -      108.0000   63.0000  -60.0000 89

129 omega   78.00  163.00   1.0000   15.0000
omega____ theta____ kappa____ phi______ frames
    -      108.0000   77.0000  140.9524 85

130 omega   72.00   99.00   1.0000   15.0000
omega____ theta____ kappa____ phi______ frames
    -      108.0000  -80.0000  -86.2818 27

131 omega   81.00  108.00   1.0000   15.0000
omega____ theta____ kappa____ phi______ frames
    -      108.0000   71.0000  -13.9935 27

132 omega   86.00  113.00   1.0000   15.0000
omega____ theta____ kappa____ phi______ frames
    -      108.0000   71.0000 -141.5341 27

133 omega   45.00  100.00   1.0000   15.0000
omega____ theta____ kappa____ phi______ frames
    -      108.0000  -80.0000   45.8407 55

134 omega   63.00  102.00   1.0000   15.0000
omega____ theta____ kappa____ phi______ frames
    -      108.0000  -80.0000 -107.8499 39

135 omega   67.00  139.00   1.0000   15.0000
omega____ theta____ kappa____ phi______ frames
    -      108.0000  -80.0000 -150.9000 72

136 omega   72.00  109.00   1.0000   15.0000
omega____ theta____ kappa____ phi______ frames
    -      108.0000  -80.0000  -64.2948 37

137 omega   39.00   65.00   1.0000   15.0000
omega____ theta____ kappa____ phi______ frames
    -      108.0000  -80.0000 -150.9000 26

138 omega   75.00  102.00   1.0000   15.0000
omega____ theta____ kappa____ phi______ frames
    -      108.0000  -77.0000  -30.0000 27

139 omega   82.00  160.00   1.0000   15.0000
omega____ theta____ kappa____ phi______ frames
    -      108.0000   38.0000 -120.0000 78

140 omega   63.00  104.00   1.0000   15.0000
omega____ theta____ kappa____ phi______ frames
    -      108.0000  -80.0000  168.3112 41

141 omega   87.00  112.00   1.0000   15.0000
omega____ theta____ kappa____ phi______ frames
    -      108.0000   63.0000  -90.0000 25

142 omega   88.00  175.00   1.0000   15.0000
omega____ theta____ kappa____ phi______ frames
    -      108.0000   63.0000   60.0000 87

143 omega   88.00  127.00   1.0000   15.0000
omega____ theta____ kappa____ phi______ frames
    -      108.0000   63.0000 -120.0000 39

144 omega   81.00  134.00   1.0000   15.0000
omega____ theta____ kappa____ phi______ frames
    -      108.0000   72.0000   24.0000 53

145 omega   86.00  112.00   1.0000   15.0000
omega____ theta____ kappa____ phi______ frames
    -      108.0000   63.0000  120.0000 26

146 omega   65.00  103.00   1.0000   15.0000
omega____ theta____ kappa____ phi______ frames
    -      108.0000  -77.0000  120.0000 38

147 omega  135.00  177.00   1.0000   15.0000
omega____ theta____ kappa____ phi______ frames
    -      108.0000   77.0000 -150.0000 42

148 omega   78.00  104.00   1.0000   15.0000
omega____ theta____ kappa____ phi______ frames
    -      108.0000   77.0000 -150.0000 26

149 omega   78.00  104.00   1.0000   15.0000
omega____ theta____ kappa____ phi______ frames
    -      108.0000   77.0000  -30.0000 26

150 omega   86.00  175.00   1.0000   15.0000
omega____ theta____ kappa____ phi______ frames
    -      108.0000   63.0000 -180.0000 89

151 omega   78.00  160.00   1.0000   15.0000
omega____ theta____ kappa____ phi______ frames
    -      108.0000   77.0000  150.0000 82

152 omega  -72.00   26.00   1.0000    2.5000
omega____ theta____ kappa____ phi______ frames
    -        0.0000  -38.0000   30.0000 98

153 omega  -73.00   44.00   1.0000    2.5000
omega____ theta____ kappa____ phi______ frames
    -        0.0000  -19.0000  150.0000 117

154 omega  -26.00   72.00   1.0000    2.5000
omega____ theta____ kappa____ phi______ frames
    -        0.0000   38.0000  -60.0000 98

155 omega  -21.00   69.00   1.0000    2.5000
omega____ theta____ kappa____ phi______ frames
    -        0.0000   57.0000 -180.0000 90

156 omega   -6.00   91.00   1.0000    2.5000
omega____ theta____ kappa____ phi______ frames
    -       22.0000   73.0000  105.6480 97

157 omega   -4.00   96.00   1.0000    2.5000
omega____ theta____ kappa____ phi______ frames
    -       26.0000   77.0000   24.1786 100

158 omega   -4.00   96.00   1.0000    2.5000
omega____ theta____ kappa____ phi______ frames
    -       26.0000   77.0000  -78.0294 100

159 omega   -3.00   96.00   1.0000    2.5000
omega____ theta____ kappa____ phi______ frames
    -       26.0000   76.0000  152.1191 99

160 omega   -1.00  102.00   1.0000    5.0000
omega____ theta____ kappa____ phi______ frames
    -       70.0000  -80.0000 -100.1259 103

161 omega   46.00  138.00   1.0000    5.0000
omega____ theta____ kappa____ phi______ frames
    -       70.0000   67.0000  -67.2141 92

162 omega   53.00  143.00   1.0000    5.0000
omega____ theta____ kappa____ phi______ frames
    -       74.0000   56.0000  137.5705 90

163 omega   48.00  143.00   1.0000    5.0000
omega____ theta____ kappa____ phi______ frames
    -       74.0000   70.0000   56.1348 95

164 omega    7.00  109.00   1.0000    5.0000
omega____ theta____ kappa____ phi______ frames
    -       78.0000  -79.0000   23.3001 102

165 omega   51.00  147.00   1.0000    5.0000
omega____ theta____ kappa____ phi______ frames
    -       78.0000   72.0000 -162.6769 96

166 omega   55.00  149.00   1.0000    5.0000
omega____ theta____ kappa____ phi______ frames
    -       78.0000   45.0000  -15.5189 94

167 omega   50.00  144.00   1.0000    5.0000
omega____ theta____ kappa____ phi______ frames
    -       78.0000   74.0000  103.1957 94

168 omega   56.00  148.00   1.0000    5.0000
omega____ theta____ kappa____ phi______ frames
    -       78.0000   50.0000 -103.2338 92

169 omega   53.00  146.00   1.0000    5.0000
omega____ theta____ kappa____ phi______ frames
    -       78.0000   69.0000   -7.3766 93

;
_diffrn_measurement_device 'four-circle diffractometer'
_diffrn_measurement_device_type 'Agilent SuperNova, Dual, Cu at zero, Eos'
_diffrn_measurement_method '\w scans'
_diffrn_measurement_specimen_support 'polyimid foil'
_diffrn_orient_matrix_UB_11 -0.0870789000
_diffrn_orient_matrix_UB_12 0.0195921000
_diffrn_orient_matrix_UB_13 0.0431810000
_diffrn_orient_matrix_UB_21 -0.0300203000
_diffrn_orient_matrix_UB_22 0.0938017000
_diffrn_orient_matrix_UB_23 -0.0361546000
_diffrn_orient_matrix_UB_31 -0.0729252000
_diffrn_orient_matrix_UB_32 -0.0621840000
_diffrn_orient_matrix_UB_33 -0.0409241000
_diffrn_radiation_monochromator mirror
_diffrn_radiation_probe x-ray
_diffrn_radiation_type 'Cu K\a'
_diffrn_radiation_wavelength 1.54184
_diffrn_reflns_av_R_equivalents 0.0783
_diffrn_reflns_av_unetI/netI 0.0251
_diffrn_reflns_laue_measured_fraction_full 1.000
_diffrn_reflns_laue_measured_fraction_max 0.994
_diffrn_reflns_limit_h_max 16
_diffrn_reflns_limit_h_min -16
_diffrn_reflns_limit_k_max 16
_diffrn_reflns_limit_k_min -16
_diffrn_reflns_limit_l_max 27
_diffrn_reflns_limit_l_min -27
_diffrn_reflns_number 131015
_diffrn_reflns_point_group_measured_fraction_full 1.000
_diffrn_reflns_point_group_measured_fraction_max 0.994
_diffrn_reflns_theta_full 67.684
_diffrn_reflns_theta_max 70.951
_diffrn_reflns_theta_min 3.839
_diffrn_source 'microfocus X-Ray tube'
_diffrn_source_type 'Agilent SuperNova (Cu) X-ray Source'
_exptl_absorpt_coefficient_mu 21.799
_exptl_absorpt_correction_T_max 0.613
_exptl_absorpt_correction_T_min 0.210
_exptl_absorpt_correction_type gaussian
_exptl_absorpt_process_details
;
CrysAlisPro, Agilent Technologies,
Version 1.171.37.35g (release 09-12-2014 CrysAlis171 .NET)
(compiled Dec  9 2014,15:38:47)
Numerical absorption correction based on gaussian integration over
            a multifaceted crystal model
Empirical absorption correction using spherical harmonics,
 implemented in SCALE3 ABSPACK scaling algorithm.
;
_exptl_crystal_colour red
_exptl_crystal_colour_primary red
_exptl_crystal_density_diffrn 1.714
_exptl_crystal_description plate
_exptl_crystal_F_000 1976
_exptl_crystal_size_max 0.106
_exptl_crystal_size_mid 0.051
_exptl_crystal_size_min 0.029
_refine_diff_density_max 1.280
_refine_diff_density_min -1.170
_refine_diff_density_rms 0.125
_refine_ls_extinction_method none
_refine_ls_goodness_of_fit_ref 1.083
_refine_ls_hydrogen_treatment constr
_refine_ls_matrix_type full
_refine_ls_number_parameters 384
_refine_ls_number_reflns 7502
_refine_ls_number_restraints 36
_refine_ls_restrained_S_all 1.083
_refine_ls_R_factor_all 0.0495
_refine_ls_R_factor_gt 0.0438
_refine_ls_shift/su_max 0.001
_refine_ls_shift/su_mean 0.000
_refine_ls_structure_factor_coef Fsqd
_refine_ls_weighting_details 'w=1/[\s^2^(Fo^2^)+(0.0455P)^2^+20.3277P] where P=(Fo^2^+2Fc^2^)/3'
_refine_ls_weighting_scheme calc
_refine_ls_wR_factor_gt 0.1041
_refine_ls_wR_factor_ref 0.1072
_reflns_Friedel_coverage 0.000
_reflns_number_gt 6840
_reflns_number_total 7502
_reflns_threshold_expression 'I > 2\s(I)'
_cod_data_source_file ic5b02498_si_002.cif
_cod_data_source_block ga_gp32
_cod_original_sg_symbol_H-M 'P 21/n'
_cod_database_code 4344794
_audit_block_refno 2425
_audit_block_usercomment 'gp-II-08, plate, red'
_chemical_oxdiff_formula 'C34 H54 I3 N P2 Zr'
_chemical_oxdiff_usercomment 'gp-II-08, plate, red'
_shelx_space_group_comment
;
The symmetry employed for this shelxl refinement is uniquely defined
by the following loop, which should always be used as a source of
symmetry information in preference to the above space-group names.
They are only intended as comments.
;
_shelx_estimated_absorpt_t_max 0.219
_shelx_estimated_absorpt_t_min 0.219
_reflns_odcompleteness_completeness 99.96
_reflns_odcompleteness_iscentric 1
_reflns_odcompleteness_theta 66.97
_shelxl_version_number 2014/7
_olex2_refinement_description
;
1. Fixed Uiso
 At 1.2 times of:
  All C(H) groups, All C(H,H) groups
 At 1.5 times of:
  All C(H,H,H) groups
2. Rigid body (RIGU) restrains
 C24, C25, C26
 with sigma for 1-2 distances of 0.004 and sigma for 1-3 distances of 0.004
 C27, C28, C29
 with sigma for 1-2 distances of 0.004 and sigma for 1-3 distances of 0.004
 C30, C31, C32
 with sigma for 1-2 distances of 0.004 and sigma for 1-3 distances of 0.004
 C33, C34, C35
 with sigma for 1-2 distances of 0.004 and sigma for 1-3 distances of 0.004
3.a Ternary CH refined with riding coordinates:
 C24(H24), C27(H27), C30(H30), C33(H33)
3.b Secondary CH2 refined with riding coordinates:
 C14(H14A,H14B), C15(H15A,H15B)
3.c Aromatic/amide H refined with riding coordinates:
 C4(H4), C6(H6), C9(H9), C11(H11)
3.d Idealised Me refined as rotating group:
 C17(H17A,H17B,H17C), C18(H18A,H18B,H18C), C19(H19A,H19B,H19C), C21(H21A,H21B,
 H21C), C22(H22A,H22B,H22C), C23(H23A,H23B,H23C), C25(H25A,H25B,H25C), C26(H26A,
 H26B,H26C), C28(H28A,H28B,H28C), C29(H29A,H29B,H29C), C31(H31A,H31B,H31C),
 C32(H32A,H32B,H32C), C34(H34A,H34B,H34C), C35(H35A,H35B,H35C)
;
_olex2_submission_special_instructions 'No special instructions were received'
_cell_oxdiff_length_a 13.1226(2)
_cell_oxdiff_length_b 13.48599(19)
_cell_oxdiff_length_c 22.1450(4)
_cell_oxdiff_angle_alpha 89.9941(12)
_cell_oxdiff_angle_beta 92.1695(14)
_cell_oxdiff_angle_gamma 90.0547(13)
_cell_oxdiff_volume 3916.20(11)
_cell_oxdiff_measurement_reflns_used 31776

loop_
_symmetry_equiv_pos_as_xyz
'x, y, z'
'-x+1/2, y+1/2, -z+1/2'
'-x, -y, -z'
'x-1/2, -y-1/2, z-1/2'

loop_
_atom_site_label
_atom_site_type_symbol
_atom_site_fract_x
_atom_site_fract_y
_atom_site_fract_z
_atom_site_U_iso_or_equiv
_atom_site_adp_type
_atom_site_occupancy
_atom_site_site_symmetry_order
_atom_site_calc_flag
_atom_site_refinement_flags_posn
_atom_site_refinement_flags_adp
I1 I -0.17627(3) 0.55664(3) 0.26811(2) 0.04707(13) Uani 1 1 d . .
I2 I -0.04299(3) 0.61129(3) 0.42868(2) 0.03803(11) Uani 1 1 d . .
I3 I 0.11098(4) 0.56902(4) 0.19652(2) 0.04735(13) Uani 1 1 d . .
Zr Zr 0.02626(3) 0.58722(3) 0.31266(2) 0.02184(11) Uani 1 1 d . .
P1 P 0.01928(10) 0.78761(10) 0.28367(6) 0.0229(3) Uani 1 1 d . .
P2 P 0.05010(11) 0.38290(11) 0.31964(7) 0.0283(3) Uani 1 1 d . .
N1 N 0.1780(3) 0.6004(3) 0.35421(19) 0.0201(9) Uani 1 1 d . .
C2 C 0.2209(3) 0.5264(4) 0.3925(2) 0.0179(9) Uani 1 1 d . .
C3 C 0.2311(4) 0.4244(4) 0.3818(2) 0.0214(10) Uani 1 1 d . .
C4 C 0.2822(4) 0.3689(4) 0.4264(2) 0.0219(10) Uani 1 1 d . .
H4 H 0.2898 0.2998 0.4197 0.026 Uiso 1 1 calc R .
C5 C 0.3232(4) 0.4080(4) 0.4806(2) 0.0209(10) Uani 1 1 d . .
C6 C 0.3095(4) 0.5086(4) 0.4907(2) 0.0210(10) Uani 1 1 d . .
H6 H 0.3341 0.5376 0.5276 0.025 Uiso 1 1 calc R .
C7 C 0.2596(4) 0.5675(4) 0.4467(2) 0.0188(10) Uani 1 1 d . .
C8 C 0.2443(4) 0.6730(4) 0.4425(2) 0.0192(10) Uani 1 1 d . .
C9 C 0.2674(4) 0.7506(4) 0.4822(2) 0.0202(10) Uani 1 1 d . .
H9 H 0.2957 0.7369 0.5215 0.024 Uiso 1 1 calc R .
C10 C 0.2491(4) 0.8480(4) 0.4644(2) 0.0213(10) Uani 1 1 d . .
C11 C 0.2122(4) 0.8638(4) 0.4044(2) 0.0227(10) Uani 1 1 d . .
H11 H 0.2037 0.9303 0.3910 0.027 Uiso 1 1 calc R .
C12 C 0.1878(4) 0.7886(4) 0.3644(2) 0.0215(10) Uani 1 1 d . .
C13 C 0.1996(4) 0.6908(4) 0.3845(2) 0.0181(10) Uani 1 1 d . .
C14 C 0.1544(4) 0.8144(4) 0.3001(2) 0.0248(11) Uani 1 1 d . .
H14A H 0.1961 0.7763 0.2719 0.030 Uiso 1 1 calc R .
H14B H 0.1670 0.8858 0.2931 0.030 Uiso 1 1 calc R .
C15 C 0.1897(4) 0.3751(4) 0.3254(2) 0.0260(11) Uani 1 1 d . .
H15A H 0.2107 0.3046 0.3256 0.031 Uiso 1 1 calc R .
H15B H 0.2186 0.4074 0.2898 0.031 Uiso 1 1 calc R .
C16 C 0.3824(4) 0.3395(4) 0.5247(2) 0.0257(11) Uani 1 1 d . .
C17 C 0.3107(5) 0.2613(4) 0.5486(3) 0.0386(15) Uani 1 1 d . .
H17A H 0.2577 0.2936 0.5717 0.058 Uiso 1 1 calc GR .
H17B H 0.3493 0.2152 0.5750 0.058 Uiso 1 1 calc GR .
H17C H 0.2788 0.2246 0.5147 0.058 Uiso 1 1 calc GR .
C18 C 0.4319(6) 0.3965(5) 0.5769(3) 0.0410(16) Uani 1 1 d . .
H18A H 0.4719 0.4515 0.5612 0.062 Uiso 1 1 calc GR .
H18B H 0.4770 0.3521 0.6007 0.062 Uiso 1 1 calc GR .
H18C H 0.3791 0.4226 0.6026 0.062 Uiso 1 1 calc GR .
C19 C 0.4682(4) 0.2876(5) 0.4913(3) 0.0356(14) Uani 1 1 d . .
H19A H 0.4386 0.2485 0.4578 0.053 Uiso 1 1 calc GR .
H19B H 0.5061 0.2437 0.5194 0.053 Uiso 1 1 calc GR .
H19C H 0.5145 0.3375 0.4756 0.053 Uiso 1 1 calc GR .
C20 C 0.2702(4) 0.9378(4) 0.5056(2) 0.0261(11) Uani 1 1 d . .
C21 C 0.1722(5) 0.9997(4) 0.5080(3) 0.0355(13) Uani 1 1 d . .
H21A H 0.1504 1.0198 0.4670 0.053 Uiso 1 1 calc GR .
H21B H 0.1853 1.0588 0.5328 0.053 Uiso 1 1 calc GR .
H21C H 0.1185 0.9599 0.5258 0.053 Uiso 1 1 calc GR .
C22 C 0.3018(6) 0.9065(4) 0.5696(3) 0.0427(16) Uani 1 1 d . .
H22A H 0.2474 0.8667 0.5867 0.064 Uiso 1 1 calc GR .
H22B H 0.3140 0.9656 0.5946 0.064 Uiso 1 1 calc GR .
H22C H 0.3644 0.8670 0.5689 0.064 Uiso 1 1 calc GR .
C23 C 0.3555(5) 0.9996(5) 0.4800(3) 0.0415(15) Uani 1 1 d . .
H23A H 0.4170 0.9588 0.4774 0.062 Uiso 1 1 calc GR .
H23B H 0.3699 1.0565 0.5064 0.062 Uiso 1 1 calc GR .
H23C H 0.3344 1.0232 0.4395 0.062 Uiso 1 1 calc GR .
C24 C 0.0008(5) 0.8286(5) 0.2037(2) 0.0322(12) Uani 1 1 d . U
H24 H 0.0506 0.7894 0.1804 0.039 Uiso 1 1 calc R .
C25 C -0.1034(6) 0.8031(6) 0.1762(3) 0.0500(18) Uani 1 1 d . U
H25A H -0.1171 0.7324 0.1823 0.075 Uiso 1 1 calc GR .
H25B H -0.1049 0.8176 0.1328 0.075 Uiso 1 1 calc GR .
H25C H -0.1556 0.8426 0.1956 0.075 Uiso 1 1 calc GR .
C26 C 0.0269(5) 0.9382(5) 0.1923(3) 0.0412(15) Uani 1 1 d . U
H26A H -0.0302 0.9801 0.2039 0.062 Uiso 1 1 calc GR .
H26B H 0.0392 0.9479 0.1494 0.062 Uiso 1 1 calc GR .
H26C H 0.0882 0.9564 0.2165 0.062 Uiso 1 1 calc GR .
C27 C -0.0519(4) 0.8650(4) 0.3363(2) 0.0261(11) Uani 1 1 d . U
H27 H -0.0304 0.8417 0.3777 0.031 Uiso 1 1 calc R .
C28 C -0.1659(4) 0.8453(4) 0.3300(3) 0.0305(12) Uani 1 1 d . U
H28A H -0.1926 0.8719 0.2914 0.046 Uiso 1 1 calc GR .
H28B H -0.2003 0.8776 0.3632 0.046 Uiso 1 1 calc GR .
H28C H -0.1783 0.7736 0.3314 0.046 Uiso 1 1 calc GR .
C29 C -0.0287(5) 0.9762(5) 0.3354(3) 0.0387(14) Uani 1 1 d . U
H29A H 0.0451 0.9862 0.3334 0.058 Uiso 1 1 calc GR .
H29B H -0.0531 1.0071 0.3722 0.058 Uiso 1 1 calc GR .
H29C H -0.0632 1.0065 0.2999 0.058 Uiso 1 1 calc GR .
C30 C 0.0109(6) 0.3022(7) 0.2549(4) 0.064(2) Uani 1 1 d . U
H30 H 0.0151 0.3468 0.2190 0.077 Uiso 1 1 calc R .
C31 C -0.1016(7) 0.2720(8) 0.2545(6) 0.097(4) Uani 1 1 d . U
H31A H -0.1129 0.2274 0.2886 0.146 Uiso 1 1 calc GR .
H31B H -0.1199 0.2380 0.2166 0.146 Uiso 1 1 calc GR .
H31C H -0.1440 0.3314 0.2583 0.146 Uiso 1 1 calc GR .
C32 C 0.0773(6) 0.2191(7) 0.2408(4) 0.068(3) Uani 1 1 d . U
H32A H 0.1455 0.2441 0.2324 0.101 Uiso 1 1 calc GR .
H32B H 0.0492 0.1838 0.2053 0.101 Uiso 1 1 calc GR .
H32C H 0.0820 0.1736 0.2753 0.101 Uiso 1 1 calc GR .
C33 C 0.0084(4) 0.3286(5) 0.3913(3) 0.0357(13) Uani 1 1 d . U
H33 H 0.0407 0.3713 0.4236 0.043 Uiso 1 1 calc R .
C34 C -0.1063(5) 0.3369(7) 0.4005(4) 0.066(2) Uani 1 1 d . U
H34A H -0.1294 0.4041 0.3901 0.099 Uiso 1 1 calc GR .
H34B H -0.1202 0.3231 0.4428 0.099 Uiso 1 1 calc GR .
H34C H -0.1427 0.2888 0.3744 0.099 Uiso 1 1 calc GR .
C35 C 0.0476(6) 0.2244(5) 0.4052(4) 0.0472(16) Uani 1 1 d . U
H35A H 0.0171 0.1777 0.3758 0.071 Uiso 1 1 calc GR .
H35B H 0.0290 0.2054 0.4460 0.071 Uiso 1 1 calc GR .
H35C H 0.1220 0.2232 0.4026 0.071 Uiso 1 1 calc GR .

loop_
_atom_site_aniso_label
_atom_site_aniso_U_11
_atom_site_aniso_U_22
_atom_site_aniso_U_33
_atom_site_aniso_U_23
_atom_site_aniso_U_13
_atom_site_aniso_U_12
I1 0.0391(2) 0.0400(2) 0.0602(3) -0.0060(2) -0.0222(2) 0.00019(17)
I2 0.0303(2) 0.0517(2) 0.0323(2) -0.00181(17) 0.00393(15) 0.00316(17)
I3 0.0665(3) 0.0567(3) 0.01868(19) -0.00459(17) -0.00040(18) 0.0232(2)
Zr 0.0216(2) 0.0242(2) 0.0191(2) -0.00379(16) -0.00604(16) 0.00157(16)
P1 0.0264(6) 0.0270(7) 0.0151(6) 0.0006(5) -0.0029(5) 0.0010(5)
P2 0.0282(7) 0.0261(7) 0.0295(7) -0.0076(6) -0.0115(6) -0.0019(5)
N1 0.019(2) 0.020(2) 0.021(2) -0.0020(17) -0.0030(16) -0.0033(16)
C2 0.015(2) 0.019(2) 0.020(2) -0.0035(19) -0.0026(18) -0.0009(18)
C3 0.017(2) 0.024(3) 0.023(3) -0.004(2) -0.0014(19) 0.0011(19)
C4 0.022(2) 0.017(2) 0.027(3) -0.004(2) 0.000(2) -0.0007(19)
C5 0.018(2) 0.019(2) 0.025(3) 0.002(2) -0.0071(19) -0.0026(19)
C6 0.020(2) 0.022(2) 0.021(2) -0.002(2) -0.0055(19) -0.0034(19)
C7 0.017(2) 0.019(2) 0.020(2) -0.0018(19) -0.0020(19) -0.0044(18)
C8 0.019(2) 0.019(2) 0.019(2) 0.0015(19) -0.0014(19) -0.0020(19)
C9 0.019(2) 0.021(2) 0.020(2) 0.000(2) -0.0050(19) -0.0008(19)
C10 0.021(2) 0.020(2) 0.022(3) 0.002(2) -0.002(2) -0.001(2)
C11 0.024(2) 0.021(3) 0.023(3) 0.003(2) -0.002(2) -0.003(2)
C12 0.017(2) 0.029(3) 0.019(2) 0.002(2) 0.0001(19) 0.000(2)
C13 0.017(2) 0.020(2) 0.018(2) -0.0011(19) -0.0015(18) -0.0039(18)
C14 0.028(3) 0.026(3) 0.020(3) 0.006(2) -0.002(2) 0.000(2)
C15 0.029(3) 0.025(3) 0.024(3) -0.007(2) -0.004(2) 0.004(2)
C16 0.028(3) 0.019(2) 0.030(3) 0.004(2) -0.007(2) -0.001(2)
C17 0.036(3) 0.027(3) 0.054(4) 0.015(3) 0.003(3) 0.000(3)
C18 0.059(4) 0.028(3) 0.034(3) -0.002(3) -0.026(3) 0.003(3)
C19 0.024(3) 0.037(3) 0.045(4) 0.005(3) -0.007(2) 0.004(2)
C20 0.035(3) 0.017(2) 0.026(3) 0.000(2) -0.005(2) -0.005(2)
C21 0.040(3) 0.026(3) 0.040(3) -0.007(3) -0.003(3) 0.003(3)
C22 0.072(5) 0.023(3) 0.032(3) -0.009(2) -0.017(3) -0.003(3)
C23 0.044(4) 0.035(3) 0.045(4) -0.012(3) 0.002(3) -0.019(3)
C24 0.039(3) 0.039(3) 0.018(3) 0.004(2) -0.002(2) 0.007(2)
C25 0.056(4) 0.068(5) 0.024(3) 0.008(3) -0.016(3) -0.010(3)
C26 0.047(4) 0.045(3) 0.032(3) 0.015(3) -0.005(3) 0.005(3)
C27 0.031(3) 0.029(3) 0.018(2) -0.002(2) 0.000(2) 0.002(2)
C28 0.027(3) 0.033(3) 0.032(3) -0.004(2) 0.000(2) 0.004(2)
C29 0.042(3) 0.032(3) 0.043(4) -0.005(3) 0.009(3) -0.002(3)
C30 0.065(4) 0.060(5) 0.064(5) -0.035(4) -0.033(4) 0.002(4)
C31 0.053(4) 0.086(7) 0.150(10) -0.073(7) -0.037(5) 0.007(4)
C32 0.053(4) 0.073(5) 0.075(6) -0.045(5) -0.019(4) -0.001(4)
C33 0.030(3) 0.034(3) 0.044(3) 0.004(3) -0.003(2) -0.007(2)
C34 0.035(3) 0.076(6) 0.089(6) 0.028(5) 0.009(3) -0.004(3)
C35 0.049(4) 0.033(3) 0.059(4) 0.004(3) -0.007(3) -0.009(3)

loop_
_atom_type_symbol
_atom_type_description
_atom_type_scat_dispersion_real
_atom_type_scat_dispersion_imag
_atom_type_scat_source
C C 0.0181 0.0091 'International Tables Vol C Tables 4.2.6.8 and 6.1.1.4'
H H 0.0000 0.0000 'International Tables Vol C Tables 4.2.6.8 and 6.1.1.4'
I I -0.3257 6.8362 'International Tables Vol C Tables 4.2.6.8 and 6.1.1.4'
N N 0.0311 0.0180 'International Tables Vol C Tables 4.2.6.8 and 6.1.1.4'
P P 0.2955 0.4335 'International Tables Vol C Tables 4.2.6.8 and 6.1.1.4'
Zr Zr -0.1862 2.2449 'International Tables Vol C Tables 4.2.6.8 and 6.1.1.4'

loop_
_exptl_crystal_face_index_h
_exptl_crystal_face_index_k
_exptl_crystal_face_index_l
_exptl_crystal_face_perp_dist
_exptl_oxdiff_crystal_face_indexfrac_h
_exptl_oxdiff_crystal_face_indexfrac_k
_exptl_oxdiff_crystal_face_indexfrac_l
_exptl_oxdiff_crystal_face_x
_exptl_oxdiff_crystal_face_y
_exptl_oxdiff_crystal_face_z
4 8 3 0.0283 3.9960 8.0007 3.0045 -0.0615 0.5219 -0.9119
-4 4 -11 0.0486 -4.0015 4.0003 -10.9975 -0.0481 0.8930 0.4931
4 -4 11 0.0486 4.0015 -4.0003 10.9975 0.0481 -0.8930 -0.4931
-4 -7 -4 0.0174 -3.9965 -7.0005 -4.0039 0.0380 -0.3919 0.8906
6 -1 -10 0.0089 6.0006 -0.9950 -9.9992 -0.9738 0.0881 0.0335
-6 2 11 0.0168 -6.0011 1.9947 10.9997 1.0366 -0.0304 -0.1366

loop_
_geom_angle_atom_site_label_1
_geom_angle_atom_site_label_2
_geom_angle_atom_site_label_3
_geom_angle
I1 Zr I3 93.802(19)
I2 Zr I1 90.199(18)
I2 Zr I3 175.83(2)
I2 Zr P1 95.23(3)
P1 Zr I1 92.23(3)
P1 Zr I3 83.44(3)
P2 Zr I1 88.69(3)
P2 Zr I2 96.00(4)
P2 Zr I3 85.29(3)
P2 Zr P1 168.72(4)
N1 Zr I1 174.16(11)
N1 Zr I2 85.72(11)
N1 Zr I3 90.37(11)
N1 Zr P1 92.30(11)
N1 Zr P2 87.58(11)
C14 P1 Zr 97.05(18)
C14 P1 C24 102.7(3)
C14 P1 C27 105.8(3)
C24 P1 Zr 120.7(2)
C27 P1 Zr 114.64(18)
C27 P1 C24 112.5(3)
C15 P2 Zr 99.83(18)
C15 P2 C30 105.5(3)
C15 P2 C33 104.2(3)
C30 P2 Zr 120.7(3)
C33 P2 Zr 113.8(2)
C33 P2 C30 110.4(4)
C2 N1 Zr 122.4(3)
C2 N1 C13 104.8(4)
C13 N1 Zr 115.8(3)
C3 C2 N1 129.0(5)
C7 C2 N1 111.0(4)
C7 C2 C3 120.0(5)
C2 C3 C15 122.8(5)
C4 C3 C2 116.9(5)
C4 C3 C15 120.2(5)
C3 C4 H4 117.8
C3 C4 C5 124.5(5)
C5 C4 H4 117.8
C4 C5 C16 119.2(4)
C6 C5 C4 117.3(5)
C6 C5 C16 123.4(5)
C5 C6 H6 119.9
C5 C6 C7 120.1(5)
C7 C6 H6 119.9
C2 C7 C6 121.1(5)
C2 C7 C8 106.9(4)
C6 C7 C8 131.7(5)
C9 C8 C7 132.4(5)
C9 C8 C13 121.3(5)
C13 C8 C7 106.2(4)
C8 C9 H9 120.0
C10 C9 C8 119.9(5)
C10 C9 H9 120.0
C9 C10 C11 117.3(5)
C9 C10 C20 123.4(5)
C11 C10 C20 119.2(4)
C10 C11 H11 118.0
C12 C11 C10 123.9(5)
C12 C11 H11 118.0
C11 C12 C13 117.9(5)
C11 C12 C14 119.3(5)
C13 C12 C14 122.8(5)
C8 C13 N1 110.7(4)
C12 C13 N1 130.0(4)
C12 C13 C8 119.2(4)
P1 C14 H14A 109.1
P1 C14 H14B 109.1
C12 C14 P1 112.6(4)
C12 C14 H14A 109.1
C12 C14 H14B 109.1
H14A C14 H14B 107.8
P2 C15 H15A 109.4
P2 C15 H15B 109.4
C3 C15 P2 111.3(4)
C3 C15 H15A 109.4
C3 C15 H15B 109.4
H15A C15 H15B 108.0
C5 C16 C19 109.3(5)
C17 C16 C5 109.5(4)
C17 C16 C19 109.0(5)
C18 C16 C5 111.9(4)
C18 C16 C17 109.8(5)
C18 C16 C19 107.3(5)
C16 C17 H17A 109.5
C16 C17 H17B 109.5
C16 C17 H17C 109.5
H17A C17 H17B 109.5
H17A C17 H17C 109.5
H17B C17 H17C 109.5
C16 C18 H18A 109.5
C16 C18 H18B 109.5
C16 C18 H18C 109.5
H18A C18 H18B 109.5
H18A C18 H18C 109.5
H18B C18 H18C 109.5
C16 C19 H19A 109.5
C16 C19 H19B 109.5
C16 C19 H19C 109.5
H19A C19 H19B 109.5
H19A C19 H19C 109.5
H19B C19 H19C 109.5
C10 C20 C21 108.5(5)
C22 C20 C10 111.9(4)
C22 C20 C21 108.5(5)
C22 C20 C23 108.7(5)
C23 C20 C10 109.2(5)
C23 C20 C21 110.1(5)
C20 C21 H21A 109.5
C20 C21 H21B 109.5
C20 C21 H21C 109.5
H21A C21 H21B 109.5
H21A C21 H21C 109.5
H21B C21 H21C 109.5
C20 C22 H22A 109.5
C20 C22 H22B 109.5
C20 C22 H22C 109.5
H22A C22 H22B 109.5
H22A C22 H22C 109.5
H22B C22 H22C 109.5
C20 C23 H23A 109.5
C20 C23 H23B 109.5
C20 C23 H23C 109.5
H23A C23 H23B 109.5
H23A C23 H23C 109.5
H23B C23 H23C 109.5
P1 C24 H24 105.6
C25 C24 P1 113.5(4)
C25 C24 H24 105.6
C25 C24 C26 110.8(5)
C26 C24 P1 114.8(4)
C26 C24 H24 105.6
C24 C25 H25A 109.5
C24 C25 H25B 109.5
C24 C25 H25C 109.5
H25A C25 H25B 109.5
H25A C25 H25C 109.5
H25B C25 H25C 109.5
C24 C26 H26A 109.5
C24 C26 H26B 109.5
C24 C26 H26C 109.5
H26A C26 H26B 109.5
H26A C26 H26C 109.5
H26B C26 H26C 109.5
P1 C27 H27 105.7
C28 C27 P1 111.3(4)
C28 C27 H27 105.7
C28 C27 C29 111.4(5)
C29 C27 P1 116.1(4)
C29 C27 H27 105.7
C27 C28 H28A 109.5
C27 C28 H28B 109.5
C27 C28 H28C 109.5
H28A C28 H28B 109.5
H28A C28 H28C 109.5
H28B C28 H28C 109.5
C27 C29 H29A 109.5
C27 C29 H29B 109.5
C27 C29 H29C 109.5
H29A C29 H29B 109.5
H29A C29 H29C 109.5
H29B C29 H29C 109.5
P2 C30 H30 103.8
C31 C30 P2 113.5(6)
C31 C30 H30 103.8
C32 C30 P2 117.6(6)
C32 C30 H30 103.8
C32 C30 C31 112.3(7)
C30 C31 H31A 109.5
C30 C31 H31B 109.5
C30 C31 H31C 109.5
H31A C31 H31B 109.5
H31A C31 H31C 109.5
H31B C31 H31C 109.5
C30 C32 H32A 109.5
C30 C32 H32B 109.5
C30 C32 H32C 109.5
H32A C32 H32B 109.5
H32A C32 H32C 109.5
H32B C32 H32C 109.5
P2 C33 H33 104.8
C34 C33 P2 114.2(5)
C34 C33 H33 104.8
C35 C33 P2 115.4(5)
C35 C33 H33 104.8
C35 C33 C34 111.5(6)
C33 C34 H34A 109.5
C33 C34 H34B 109.5
C33 C34 H34C 109.5
H34A C34 H34B 109.5
H34A C34 H34C 109.5
H34B C34 H34C 109.5
C33 C35 H35A 109.5
C33 C35 H35B 109.5
C33 C35 H35C 109.5
H35A C35 H35B 109.5
H35A C35 H35C 109.5
H35B C35 H35C 109.5

loop_
_geom_bond_atom_site_label_1
_geom_bond_atom_site_label_2
_geom_bond_distance
I1 Zr 2.8297(6)
I2 Zr 2.7775(6)
I3 Zr 2.8520(6)
Zr P1 2.7775(14)
Zr P2 2.7760(15)
Zr N1 2.169(4)
P1 C14 1.833(5)
P1 C24 1.862(6)
P1 C27 1.845(5)
P2 C15 1.834(5)
P2 C30 1.858(7)
P2 C33 1.850(6)
N1 C2 1.413(7)
N1 C13 1.416(6)
C2 C3 1.402(7)
C2 C7 1.400(7)
C3 C4 1.392(7)
C3 C15 1.497(7)
C4 H4 0.9500
C4 C5 1.400(7)
C5 C6 1.387(7)
C5 C16 1.533(7)
C6 H6 0.9500
C6 C7 1.401(7)
C7 C8 1.439(7)
C8 C9 1.393(7)
C8 C13 1.412(7)
C9 H9 0.9500
C9 C10 1.389(7)
C10 C11 1.412(7)
C10 C20 1.535(7)
C11 H11 0.9500
C11 C12 1.377(7)
C12 C13 1.399(7)
C12 C14 1.514(7)
C14 H14A 0.9900
C14 H14B 0.9900
C15 H15A 0.9900
C15 H15B 0.9900
C16 C17 1.523(8)
C16 C18 1.513(8)
C16 C19 1.539(8)
C17 H17A 0.9800
C17 H17B 0.9800
C17 H17C 0.9800
C18 H18A 0.9800
C18 H18B 0.9800
C18 H18C 0.9800
C19 H19A 0.9800
C19 H19B 0.9800
C19 H19C 0.9800
C20 C21 1.536(8)
C20 C22 1.522(8)
C20 C23 1.523(8)
C21 H21A 0.9800
C21 H21B 0.9800
C21 H21C 0.9800
C22 H22A 0.9800
C22 H22B 0.9800
C22 H22C 0.9800
C23 H23A 0.9800
C23 H23B 0.9800
C23 H23C 0.9800
C24 H24 1.0000
C24 C25 1.516(9)
C24 C26 1.540(9)
C25 H25A 0.9800
C25 H25B 0.9800
C25 H25C 0.9800
C26 H26A 0.9800
C26 H26B 0.9800
C26 H26C 0.9800
C27 H27 1.0000
C27 C28 1.521(8)
C27 C29 1.530(8)
C28 H28A 0.9800
C28 H28B 0.9800
C28 H28C 0.9800
C29 H29A 0.9800
C29 H29B 0.9800
C29 H29C 0.9800
C30 H30 1.0000
C30 C31 1.530(12)
C30 C32 1.461(11)
C31 H31A 0.9800
C31 H31B 0.9800
C31 H31C 0.9800
C32 H32A 0.9800
C32 H32B 0.9800
C32 H32C 0.9800
C33 H33 1.0000
C33 C34 1.530(9)
C33 C35 1.524(9)
C34 H34A 0.9800
C34 H34B 0.9800
C34 H34C 0.9800
C35 H35A 0.9800
C35 H35B 0.9800
C35 H35C 0.9800

loop_
_geom_torsion_atom_site_label_1
_geom_torsion_atom_site_label_2
_geom_torsion_atom_site_label_3
_geom_torsion_atom_site_label_4
_geom_torsion
Zr P1 C14 C12 -57.4(4)
Zr P1 C24 C25 66.8(5)
Zr P1 C24 C26 -164.3(4)
Zr P1 C27 C28 -70.9(4)
Zr P1 C27 C29 160.2(4)
Zr P2 C15 C3 62.8(4)
Zr P2 C30 C31 -86.6(8)
Zr P2 C30 C32 139.5(7)
Zr P2 C33 C34 66.0(6)
Zr P2 C33 C35 -162.8(4)
Zr N1 C2 C3 52.9(6)
Zr N1 C2 C7 -129.5(4)
Zr N1 C13 C8 131.8(3)
Zr N1 C13 C12 -51.7(6)
N1 C2 C3 C4 176.3(5)
N1 C2 C3 C15 -3.8(8)
N1 C2 C7 C6 -177.4(4)
N1 C2 C7 C8 -2.0(5)
C2 N1 C13 C8 -6.2(5)
C2 N1 C13 C12 170.3(5)
C2 C3 C4 C5 0.1(7)
C2 C3 C15 P2 -64.0(6)
C2 C7 C8 C9 -179.9(5)
C2 C7 C8 C13 -1.9(5)
C3 C2 C7 C6 0.5(7)
C3 C2 C7 C8 175.9(4)
C3 C4 C5 C6 1.5(8)
C3 C4 C5 C16 -176.9(5)
C4 C3 C15 P2 115.8(5)
C4 C5 C6 C7 -2.2(7)
C4 C5 C16 C17 -65.0(6)
C4 C5 C16 C18 173.0(5)
C4 C5 C16 C19 54.3(6)
C5 C6 C7 C2 1.2(7)
C5 C6 C7 C8 -172.8(5)
C6 C5 C16 C17 116.6(6)
C6 C5 C16 C18 -5.4(8)
C6 C5 C16 C19 -124.1(5)
C6 C7 C8 C9 -5.2(9)
C6 C7 C8 C13 172.8(5)
C7 C2 C3 C4 -1.1(7)
C7 C2 C3 C15 178.7(5)
C7 C8 C9 C10 176.0(5)
C7 C8 C13 N1 5.1(5)
C7 C8 C13 C12 -171.8(4)
C8 C9 C10 C11 -3.4(7)
C8 C9 C10 C20 178.7(5)
C9 C8 C13 N1 -176.6(4)
C9 C8 C13 C12 6.5(7)
C9 C10 C11 C12 4.1(8)
C9 C10 C20 C21 -126.0(5)
C9 C10 C20 C22 -6.4(8)
C9 C10 C20 C23 114.0(6)
C10 C11 C12 C13 0.5(8)
C10 C11 C12 C14 -176.7(5)
C11 C10 C20 C21 56.2(6)
C11 C10 C20 C22 175.8(5)
C11 C10 C20 C23 -63.9(7)
C11 C12 C13 N1 178.0(5)
C11 C12 C13 C8 -5.7(7)
C11 C12 C14 P1 -110.7(5)
C13 N1 C2 C3 -172.6(5)
C13 N1 C2 C7 5.0(5)
C13 C8 C9 C10 -1.8(7)
C13 C12 C14 P1 72.3(6)
C14 P1 C24 C25 173.1(5)
C14 P1 C24 C26 -58.0(5)
C14 P1 C27 C28 -176.6(4)
C14 P1 C27 C29 54.5(5)
C14 C12 C13 N1 -4.9(8)
C14 C12 C13 C8 171.3(5)
C15 P2 C30 C31 161.6(7)
C15 P2 C30 C32 27.7(9)
C15 P2 C33 C34 173.7(6)
C15 P2 C33 C35 -55.1(5)
C15 C3 C4 C5 -179.7(5)
C16 C5 C6 C7 176.3(5)
C20 C10 C11 C12 -177.9(5)
C24 P1 C14 C12 178.9(4)
C24 P1 C27 C28 72.0(5)
C24 P1 C27 C29 -56.9(5)
C27 P1 C14 C12 60.8(4)
C27 P1 C24 C25 -73.6(5)
C27 P1 C24 C26 55.3(5)
C30 P2 C15 C3 -171.3(5)
C30 P2 C33 C34 -73.5(6)
C30 P2 C33 C35 57.7(6)
C33 P2 C15 C3 -55.0(5)
C33 P2 C30 C31 49.7(8)
C33 P2 C30 C32 -84.3(9)
